data_4314498
loop_
_publ_author_name
'Sib Sankar Mal'
'Nadeen H. Nsouli'
'Mauro Carraro'
'Andrea Sartorel'
'Gianfranco Scorrano'
'Holger Oelrich'
'Lorenz Walder'
'Marcella Bonchio'
'Ulrich Kortz'

_publ_contact_author_address
;
Jacobs University, School of Engineering and Science, 
P.O. Box 750 561, 28725 Bremen, Germany
;
_publ_contact_author_email u.kortz@jacobs-university.de
_publ_contact_author_name 'Ulrich Kortz'
_publ_section_title
;
 Peroxo-Zr/Hf-Containing Undecatungstosilicates and -Germanates
;
_journal_name_full 'Inorganic Chemistry'
_journal_page_first 7
_journal_page_last 9
_journal_paper_doi 10.1021/ic902203p
_journal_volume 49
_journal_year 2010
_chemical_formula_sum 'H42 Hf2 K10.5 O103 Rb1.5 Si2 W22'
_chemical_formula_weight 6686.9
_chemical_name_systematic
;
 ?
;
_space_group_IT_number 2
_symmetry_cell_setting triclinic
_symmetry_space_group_name_Hall '-P 1'
_symmetry_space_group_name_H-M 'P -1'
_atom_sites_solution_hydrogens geom
_atom_sites_solution_primary direct
_atom_sites_solution_secondary difmap
_audit_creation_method SHELXL-97
_cell_angle_alpha 91.487(3)
_cell_angle_beta 92.993(3)
_cell_angle_gamma 103.241(3)
_cell_formula_units_Z 1
_cell_length_a 11.5111(6)
_cell_length_b 12.5996(7)
_cell_length_c 19.0734(9)
_cell_measurement_reflns_used 9965
_cell_measurement_temperature 173(2)
_cell_measurement_theta_max 0.00
_cell_measurement_theta_min 0.00
_cell_volume 2687.1(2)
_computing_cell_refinement 'Bruker SMART'
_computing_data_collection 'Bruker SMART'
_computing_data_reduction 'Bruker SAINT'
_computing_molecular_graphics 'Bruker SHELXTL'
_computing_publication_material 'Bruker SHELXTL'
_computing_structure_refinement 'SHELXL-97 (Sheldrick, 1997)'
_computing_structure_solution 'SHELXS-97 (Sheldrick, 1990)'
_diffrn_ambient_temperature 173(2)
_diffrn_measured_fraction_theta_full 0.991
_diffrn_measured_fraction_theta_max 0.991
_diffrn_measurement_device_type 'CCD area detector'
_diffrn_measurement_method 'phi and omega scans'
_diffrn_radiation_monochromator graphite
_diffrn_radiation_source 'fine-focus sealed tube'
_diffrn_radiation_type MoK\a
_diffrn_radiation_wavelength 0.71073
_diffrn_reflns_av_R_equivalents 0.0993
_diffrn_reflns_av_sigmaI/netI 0.0498
_diffrn_reflns_limit_h_max 15
_diffrn_reflns_limit_h_min -15
_diffrn_reflns_limit_k_max 16
_diffrn_reflns_limit_k_min -16
_diffrn_reflns_limit_l_max 25
_diffrn_reflns_limit_l_min -25
_diffrn_reflns_number 157106
_diffrn_reflns_theta_full 28.07
_diffrn_reflns_theta_max 28.07
_diffrn_reflns_theta_min 3.86
_exptl_absorpt_coefficient_mu 26.571
_exptl_absorpt_correction_T_max 0.2405
_exptl_absorpt_correction_T_min 0.0501
_exptl_absorpt_correction_type multi-scan
_exptl_absorpt_process_details SADABS
_exptl_crystal_colour 'pale yellow'
_exptl_crystal_density_diffrn 4.132
_exptl_crystal_density_meas 0
_exptl_crystal_density_method 'not measured'
_exptl_crystal_description block
_exptl_crystal_F_000 2921
_exptl_crystal_size_max 0.28
_exptl_crystal_size_mid 0.17
_exptl_crystal_size_min 0.08
_refine_diff_density_max 5.144
_refine_diff_density_min -5.113
_refine_diff_density_rms 0.449
_refine_ls_extinction_coef 0.00057(4)
_refine_ls_extinction_expression Fc^*^=kFc[1+0.001xFc^2^\l^3^/sin(2\q)]^-1/4^
_refine_ls_extinction_method SHELXL
_refine_ls_goodness_of_fit_ref 1.041
_refine_ls_hydrogen_treatment mixed
_refine_ls_matrix_type full
_refine_ls_number_parameters 610
_refine_ls_number_reflns 12944
_refine_ls_number_restraints 0
_refine_ls_restrained_S_all 1.041
_refine_ls_R_factor_all 0.0679
_refine_ls_R_factor_gt 0.0493
_refine_ls_shift/su_max 0.001
_refine_ls_shift/su_mean 0.000
_refine_ls_structure_factor_coef Fsqd
_refine_ls_weighting_details 'calc w=1/[\s^2^(Fo^2^)+(0.0790P)^2^+68.0000P] where P=(Fo^2^+2Fc^2^)/3'
_refine_ls_weighting_scheme calc
_refine_ls_wR_factor_gt 0.1369
_refine_ls_wR_factor_ref 0.1521
_reflns_number_gt 9957
_reflns_number_total 12944
_reflns_threshold_expression >2sigma(I)
_cod_data_source_file ic902203p_si_002_3.cif
_cod_data_source_block hfw
_cod_depositor_comments
;
The following automatic conversions were performed:

'_symmetry_cell_setting' value 'Triclinic' changed to 'triclinic'
according to the built-in table from CIF Core dictionary named
'cif_core.dic' version 2.4.1 from 2010-06-29.

Automatic conversion script
Id: cif_fix_values 1646 2011-03-28 12:23:43Z adriana 
;
_cod_original_formula_sum 'H42 Hf2 K10.50 O103 Rb1.50 Si2 W22'
_cod_database_code 4314498

loop_
_symmetry_equiv_pos_as_xyz
'x, y, z'
'-x, -y, -z'

loop_
_atom_site_label
_atom_site_type_symbol
_atom_site_fract_x
_atom_site_fract_y
_atom_site_fract_z
_atom_site_U_iso_or_equiv
_atom_site_adp_type
_atom_site_occupancy
_atom_site_symmetry_multiplicity
_atom_site_calc_flag
_atom_site_refinement_flags
_atom_site_disorder_assembly
_atom_site_disorder_group
W1 W -0.06326(6) 0.10316(5) 0.23240(3) 0.02690(14) Uani 1 1 d . . .
W2 W 0.03057(6) -0.07064(5) 0.34124(3) 0.02911(15) Uani 1 1 d . . .
W3 W -0.21014(6) 0.02248(5) 0.37884(3) 0.02828(14) Uani 1 1 d . . .
W4 W -0.49236(5) -0.06679(5) 0.26819(3) 0.02689(14) Uani 1 1 d . . .
W5 W -0.34142(5) 0.01216(4) 0.12411(3) 0.02634(14) Uani 1 1 d . . .
W6 W -0.50429(6) -0.24405(5) 0.13298(3) 0.03055(15) Uani 1 1 d . . .
W7 W -0.39545(6) -0.43807(5) 0.24520(3) 0.03068(15) Uani 1 1 d . . .
W8 W -0.38667(6) -0.26285(5) 0.38329(3) 0.03053(15) Uani 1 1 d . . .
W9 W -0.14263(6) -0.35356(5) 0.34562(3) 0.03248(16) Uani 1 1 d . . .
W10 W 0.01712(6) -0.25708(5) 0.18506(3) 0.03028(15) Uani 1 1 d . . .
W11 W -0.23201(6) -0.33505(5) 0.08551(3) 0.03108(15) Uani 1 1 d . . .
Hf1 Hf -0.05983(6) -0.06660(5) 0.06501(3) 0.02508(14) Uani 1 1 d . . .
Si Si -0.2322(4) -0.1668(3) 0.23369(17) 0.0223(8) Uani 1 1 d . . .
O1HP O -0.1194(10) -0.0140(8) -0.0360(5) 0.032(2) Uani 1 1 d . . .
O1H O -0.0217(9) 0.0283(8) 0.1592(5) 0.028(2) Uani 1 1 d . . .
O1SI O -0.1479(9) -0.0648(8) 0.2794(5) 0.027(2) Uani 1 1 d . . .
O1T O 0.0077(11) 0.2347(9) 0.2179(6) 0.041(3) Uani 1 1 d . . .
O2HP O -0.0686(9) 0.0853(8) 0.0128(5) 0.028(2) Uani 1 1 d . . .
O2T O 0.1651(10) -0.0535(9) 0.3898(5) 0.037(3) Uani 1 1 d . . .
O2SI O -0.3527(9) -0.1306(7) 0.2023(5) 0.027(2) Uani 1 1 d . . .
O3T O -0.2336(10) 0.0959(9) 0.4517(5) 0.036(3) Uani 1 1 d . . .
O3SI O -0.2759(10) -0.2678(8) 0.2846(5) 0.029(2) Uani 1 1 d . . .
O4SI O -0.1598(9) -0.2063(7) 0.1710(4) 0.0238(19) Uani 1 1 d . . .
O4T O -0.6044(10) -0.0220(9) 0.3069(5) 0.036(2) Uani 1 1 d . . .
O5T O -0.3621(10) 0.1103(8) 0.0674(5) 0.034(2) Uani 1 1 d . . .
O5H O -0.2336(9) -0.0475(8) 0.0842(5) 0.029(2) Uani 1 1 d . . .
O6T O -0.6276(11) -0.3082(9) 0.0793(5) 0.040(3) Uani 1 1 d . . .
O7T O -0.4884(12) -0.5661(8) 0.2315(5) 0.040(3) Uani 1 1 d . . .
O8T O -0.4660(11) -0.2788(9) 0.4568(5) 0.041(3) Uani 1 1 d . . .
O9T O -0.0688(11) -0.4329(9) 0.3959(5) 0.041(3) Uani 1 1 d . . .
O10H O 0.0503(9) -0.1607(8) 0.1182(5) 0.028(2) Uani 1 1 d . . .
O10T O 0.1424(11) -0.3105(9) 0.1871(5) 0.039(3) Uani 1 1 d . . .
O11T O -0.2717(11) -0.4413(9) 0.0248(6) 0.039(3) Uani 1 1 d . . .
O11H O -0.1598(9) -0.2260(7) 0.0317(5) 0.027(2) Uani 1 1 d . . .
O12 O 0.0609(9) 0.0639(8) 0.2934(5) 0.028(2) Uani 1 1 d . . .
O13 O -0.1302(9) 0.1351(8) 0.3233(5) 0.030(2) Uani 1 1 d . . .
O15 O -0.2201(9) 0.0927(7) 0.1914(5) 0.027(2) Uani 1 1 d . . .
O23 O -0.0566(9) -0.0046(8) 0.4071(5) 0.029(2) Uani 1 1 d . . .
O29 O -0.0559(10) -0.2109(8) 0.3703(5) 0.031(2) Uani 1 1 d . . .
O34 O -0.3563(10) 0.0122(8) 0.3234(5) 0.031(2) Uani 1 1 d . . .
O38 O -0.2808(10) -0.1247(9) 0.4033(5) 0.033(2) Uani 1 1 d . . .
O45 O -0.4552(9) 0.0313(8) 0.1969(5) 0.028(2) Uani 1 1 d . . .
O46 O -0.5846(10) -0.1729(8) 0.2014(5) 0.032(2) Uani 1 1 d . . .
O48 O -0.4775(9) -0.1866(8) 0.3272(5) 0.028(2) Uani 1 1 d . . .
O56 O -0.4710(9) -0.1052(8) 0.0879(5) 0.029(2) Uani 1 1 d . . .
O67 O -0.4941(10) -0.3524(8) 0.1972(5) 0.031(2) Uani 1 1 d . . .
O78 O -0.4617(11) -0.3949(9) 0.3312(5) 0.036(3) Uani 1 1 d . . .
O79 O -0.2704(10) -0.4705(8) 0.3040(5) 0.033(2) Uani 1 1 d . . .
O89 O -0.2573(10) -0.3305(9) 0.4123(5) 0.034(2) Uani 1 1 d . . .
O101 O -0.0863(11) -0.3660(8) 0.1217(5) 0.037(3) Uani 1 1 d . . .
O210 O 0.0587(10) -0.1463(8) 0.2592(5) 0.032(2) Uani 1 1 d . . .
O611 O -0.3774(10) -0.2835(8) 0.0867(5) 0.033(2) Uani 1 1 d . . .
O711 O -0.3044(10) -0.4199(8) 0.1674(5) 0.030(2) Uani 1 1 d . . .
O910 O -0.0666(10) -0.3440(8) 0.2626(5) 0.032(2) Uani 1 1 d . . .
Rb1 Rb -0.6867(4) -0.1945(4) 0.4319(2) 0.0632(11) Uani 0.50 1 d P . .
Rb2 Rb -0.7185(13) -0.0894(11) 0.0770(7) 0.0564(12) Uiso 0.25 1 d P . .
K1 K -0.7184(10) -0.1075(8) 0.0693(6) 0.0564(12) Uiso 0.75 1 d P . .
K2 K -0.5694(4) 0.2163(3) 0.1854(2) 0.0480(9) Uani 1 1 d . . .
K3 K -0.6501(7) -0.8734(5) 0.4260(3) 0.076(2) Uani 0.80 1 d P . .
K4 K 0.1333(7) -0.4581(6) 0.0651(4) 0.0749(19) Uani 0.80 1 d P . .
K5 K 0.0809(7) -0.5379(6) 0.2838(4) 0.0685(19) Uani 0.70 1 d P . .
K6 K 0.3004(9) -0.5169(6) 0.1303(4) 0.088(3) Uani 0.70 1 d P . .
K7 K 0.1285(10) -0.4059(12) 0.4943(6) 0.084(4) Uani 0.50 1 d P . .
O1W O -0.1390(10) -0.6543(10) 0.3722(6) 0.039(3) Uiso 1 1 d . . .
O3W O -0.7527(10) 0.0283(10) 0.1879(6) 0.040(3) Uiso 1 1 d . . .
O4W O 0.2870(13) -0.3410(12) 0.3050(8) 0.060(4) Uiso 1 1 d . . .
O5W O -0.3342(13) 0.2540(13) 0.2581(8) 0.062(4) Uiso 1 1 d . . .
O6W O 0.1150(13) 0.1767(13) 0.4703(8) 0.064(4) Uiso 1 1 d . . .
O7W O -0.6079(13) 0.1281(13) 0.0503(8) 0.062(4) Uiso 1 1 d . . .
O8W O -0.2449(17) -0.6406(16) 0.0554(10) 0.053(5) Uiso 0.70 1 d P . .
O9W O -0.2038(15) -0.2554(14) -0.1191(9) 0.074(4) Uiso 1 1 d . . .
O10W O -0.7188(17) 0.2360(16) 0.2976(10) 0.064(5) Uiso 0.80 1 d P . .
O11W O -0.4890(19) -0.4339(19) -0.0490(12) 0.065(5) Uiso 0.70 1 d P . .
O12W O -0.009(2) -0.667(2) 0.3973(13) 0.059(6) Uiso 0.60 1 d P . .
O13W O 0.298(3) -0.516(3) 0.4885(18) 0.053(8) Uiso 0.40 1 d P . .
O14W O -0.095(4) -0.635(4) 0.327(2) 0.048(10) Uiso 0.30 1 d P . .

loop_
_atom_site_aniso_label
_atom_site_aniso_U_11
_atom_site_aniso_U_22
_atom_site_aniso_U_33
_atom_site_aniso_U_23
_atom_site_aniso_U_13
_atom_site_aniso_U_12
W1 0.0427(3) 0.0162(3) 0.0231(3) -0.0035(2) -0.0052(2) 0.0115(2)
W2 0.0457(3) 0.0279(3) 0.0193(3) -0.0008(2) -0.0002(2) 0.0208(3)
W3 0.0429(3) 0.0252(3) 0.0206(3) -0.0063(2) -0.0041(2) 0.0179(3)
W4 0.0417(3) 0.0192(3) 0.0210(3) 0.0005(2) -0.0022(2) 0.0107(2)
W5 0.0416(3) 0.0158(3) 0.0218(3) 0.0022(2) -0.0034(2) 0.0079(2)
W6 0.0525(4) 0.0169(3) 0.0202(3) 0.0003(2) -0.0011(2) 0.0047(3)
W7 0.0572(4) 0.0148(3) 0.0222(3) 0.0030(2) 0.0107(2) 0.0107(3)
W8 0.0549(4) 0.0247(3) 0.0179(3) 0.0032(2) 0.0057(2) 0.0202(3)
W9 0.0600(4) 0.0254(3) 0.0205(3) 0.0069(2) 0.0091(3) 0.0250(3)
W10 0.0573(4) 0.0201(3) 0.0198(3) 0.0040(2) 0.0096(2) 0.0201(3)
W11 0.0604(4) 0.0124(3) 0.0191(3) -0.0009(2) 0.0088(2) 0.0044(3)
Hf1 0.0426(3) 0.0146(3) 0.0178(3) 0.0008(2) -0.0008(2) 0.0066(2)
Si 0.045(2) 0.0125(17) 0.0123(15) -0.0021(13) -0.0013(14) 0.0127(16)
O1HP 0.049(6) 0.024(5) 0.021(5) 0.003(4) -0.006(4) 0.004(5)
O1H 0.032(5) 0.025(5) 0.026(5) 0.001(4) -0.004(4) 0.005(4)
O1SI 0.045(6) 0.022(5) 0.015(4) -0.006(4) -0.001(4) 0.013(4)
O1T 0.050(7) 0.026(6) 0.050(7) 0.000(5) -0.005(5) 0.014(5)
O2HP 0.039(5) 0.016(5) 0.025(5) -0.001(4) 0.000(4) 0.001(4)
O2T 0.057(7) 0.038(6) 0.024(5) 0.000(4) -0.004(5) 0.030(6)
O2SI 0.049(6) 0.014(5) 0.020(4) 0.009(4) 0.000(4) 0.013(4)
O3T 0.044(6) 0.042(7) 0.027(5) -0.017(5) -0.009(4) 0.024(5)
O3SI 0.053(6) 0.018(5) 0.017(4) 0.001(4) 0.011(4) 0.012(4)
O4SI 0.045(6) 0.011(4) 0.017(4) -0.001(3) 0.004(4) 0.009(4)
O4T 0.042(6) 0.039(7) 0.030(5) -0.003(5) -0.005(4) 0.016(5)
O5T 0.047(6) 0.019(5) 0.035(6) 0.007(4) -0.004(5) 0.004(5)
O5H 0.044(6) 0.020(5) 0.022(5) 0.001(4) -0.002(4) 0.003(4)
O6T 0.061(7) 0.029(6) 0.018(5) -0.001(4) -0.004(5) -0.009(5)
O7T 0.076(8) 0.015(5) 0.029(5) 0.000(4) 0.015(5) 0.007(5)
O8T 0.070(8) 0.037(7) 0.022(5) -0.003(4) 0.012(5) 0.024(6)
O9T 0.070(8) 0.032(6) 0.028(5) 0.014(5) 0.002(5) 0.024(6)
O10H 0.043(6) 0.021(5) 0.023(5) 0.002(4) 0.003(4) 0.012(4)
O10T 0.071(8) 0.036(6) 0.021(5) 0.008(4) 0.009(5) 0.031(6)
O11T 0.065(7) 0.021(6) 0.030(5) 0.002(4) 0.018(5) 0.004(5)
O11H 0.049(6) 0.011(4) 0.017(4) -0.001(3) 0.001(4) 0.001(4)
O12 0.045(6) 0.023(5) 0.020(4) -0.003(4) -0.007(4) 0.017(4)
O13 0.044(6) 0.026(5) 0.024(5) -0.009(4) -0.006(4) 0.018(5)
O15 0.045(6) 0.010(4) 0.030(5) -0.003(4) 0.001(4) 0.013(4)
O23 0.046(6) 0.030(6) 0.016(4) -0.006(4) -0.002(4) 0.023(5)
O29 0.052(6) 0.027(5) 0.020(5) -0.001(4) -0.001(4) 0.021(5)
O34 0.052(6) 0.020(5) 0.026(5) -0.002(4) -0.001(4) 0.019(5)
O38 0.051(6) 0.037(6) 0.021(5) 0.007(4) -0.002(4) 0.028(5)
O45 0.041(6) 0.017(5) 0.024(5) 0.000(4) -0.005(4) 0.008(4)
O46 0.050(6) 0.021(5) 0.025(5) 0.005(4) 0.003(4) 0.009(5)
O48 0.044(6) 0.016(5) 0.024(5) 0.001(4) -0.003(4) 0.009(4)
O56 0.044(6) 0.018(5) 0.022(5) 0.000(4) -0.003(4) 0.002(4)
O67 0.063(7) 0.015(5) 0.015(4) -0.002(4) 0.004(4) 0.009(5)
O78 0.065(7) 0.025(6) 0.024(5) 0.002(4) 0.016(5) 0.020(5)
O79 0.061(7) 0.011(5) 0.031(5) 0.001(4) 0.010(5) 0.017(5)
O89 0.060(7) 0.033(6) 0.019(5) 0.008(4) 0.009(4) 0.025(5)
O101 0.071(8) 0.020(5) 0.025(5) 0.006(4) 0.022(5) 0.017(5)
O210 0.052(6) 0.026(5) 0.023(5) 0.007(4) 0.004(4) 0.017(5)
O611 0.059(7) 0.014(5) 0.020(5) 0.002(4) 0.009(4) -0.002(5)
O711 0.055(6) 0.012(5) 0.024(5) 0.001(4) 0.011(4) 0.005(4)
O910 0.058(7) 0.016(5) 0.029(5) 0.007(4) 0.014(5) 0.020(5)
Rb1 0.081(3) 0.061(3) 0.057(2) -0.0103(19) 0.001(2) 0.037(2)
K2 0.059(2) 0.0282(19) 0.053(2) -0.0082(16) -0.0131(18) 0.0078(17)
K3 0.117(5) 0.047(3) 0.044(3) -0.015(2) 0.014(3) -0.023(3)
K4 0.100(5) 0.062(4) 0.074(4) 0.001(3) 0.025(4) 0.038(4)
K5 0.082(5) 0.051(4) 0.070(4) 0.000(3) 0.015(4) 0.009(4)
K6 0.118(7) 0.042(4) 0.078(5) 0.005(4) -0.038(5) -0.023(4)
K7 0.068(6) 0.139(12) 0.058(6) -0.011(6) -0.009(5) 0.054(7)

loop_
_atom_type_symbol
_atom_type_description
_atom_type_scat_dispersion_real
_atom_type_scat_dispersion_imag
_atom_type_scat_source
O O 0.0106 0.0060 'International Tables Vol C Tables 4.2.6.8 and 6.1.1.4'
Si Si 0.0817 0.0704 'International Tables Vol C Tables 4.2.6.8 and 6.1.1.4'
K K 0.2009 0.2494 'International Tables Vol C Tables 4.2.6.8 and 6.1.1.4'
Rb Rb -0.9393 2.9676 'International Tables Vol C Tables 4.2.6.8 and 6.1.1.4'
Hf Hf -0.5830 6.1852 'International Tables Vol C Tables 4.2.6.8 and 6.1.1.4'
W W -0.8490 6.8722 'International Tables Vol C Tables 4.2.6.8 and 6.1.1.4'
H H 0.0000 0.0000 'International Tables Vol C Tables 4.2.6.8 and 6.1.1.4'

loop_
_geom_angle_atom_site_label_1
_geom_angle_atom_site_label_2
_geom_angle_atom_site_label_3
_geom_angle
_geom_angle_site_symmetry_1
_geom_angle_site_symmetry_3
_geom_angle_publ_flag
O1T W1 O1H 102.5(5) . . ?
O1T W1 O15 102.9(5) . . ?
O1H W1 O15 92.7(4) . . ?
O1T W1 O12 98.7(5) . . ?
O1H W1 O12 90.4(4) . . ?
O15 W1 O12 156.9(4) . . ?
O1T W1 O13 96.4(5) . . ?
O1H W1 O13 160.8(4) . . ?
O15 W1 O13 85.9(4) . . ?
O12 W1 O13 83.8(4) . . ?
O1T W1 O1SI 166.8(5) . . ?
O1H W1 O1SI 88.0(4) . . ?
O15 W1 O1SI 84.4(4) . . ?
O12 W1 O1SI 72.9(4) . . ?
O13 W1 O1SI 72.9(4) . . ?
O2T W2 O210 102.2(5) . . ?
O2T W2 O12 99.3(5) . . ?
O210 W2 O12 90.5(4) . . ?
O2T W2 O29 101.9(5) . . ?
O210 W2 O29 85.9(4) . . ?
O12 W2 O29 158.7(4) . . ?
O2T W2 O23 99.2(4) . . ?
O210 W2 O23 158.5(4) . . ?
O12 W2 O23 88.0(4) . . ?
O29 W2 O23 87.7(4) . . ?
O2T W2 O1SI 171.1(4) . . ?
O210 W2 O1SI 83.7(4) . . ?
O12 W2 O1SI 73.7(4) . . ?
O29 W2 O1SI 85.0(4) . . ?
O23 W2 O1SI 75.3(4) . . ?
O2T W2 Rb1 28.5(4) . 1_655 ?
O210 W2 Rb1 83.7(3) . 1_655 ?
O12 W2 Rb1 121.3(3) . 1_655 ?
O29 W2 Rb1 79.2(3) . 1_655 ?
O23 W2 Rb1 115.2(3) . 1_655 ?
O1SI W2 Rb1 160.4(2) . 1_655 ?
O3T W3 O13 101.1(5) . . ?
O3T W3 O34 101.4(4) . . ?
O13 W3 O34 90.7(4) . . ?
O3T W3 O38 101.7(5) . . ?
O13 W3 O38 157.3(4) . . ?
O34 W3 O38 85.0(4) . . ?
O3T W3 O23 99.8(4) . . ?
O13 W3 O23 88.2(4) . . ?
O34 W3 O23 158.6(4) . . ?
O38 W3 O23 87.8(4) . . ?
O3T W3 O1SI 171.6(5) . . ?
O13 W3 O1SI 73.6(4) . . ?
O34 W3 O1SI 85.3(4) . . ?
O38 W3 O1SI 83.8(4) . . ?
O23 W3 O1SI 73.9(3) . . ?
O4T W4 O45 102.0(5) . . ?
O4T W4 O34 100.8(5) . . ?
O45 W4 O34 89.7(4) . . ?
O4T W4 O46 100.3(5) . . ?
O45 W4 O46 89.9(4) . . ?
O34 W4 O46 158.5(4) . . ?
O4T W4 O48 100.9(5) . . ?
O45 W4 O48 157.1(4) . . ?
O34 W4 O48 84.3(4) . . ?
O46 W4 O48 87.7(4) . . ?
O4T W4 O2SI 173.2(4) . . ?
O45 W4 O2SI 74.4(4) . . ?
O34 W4 O2SI 85.1(4) . . ?
O46 W4 O2SI 74.2(4) . . ?
O48 W4 O2SI 83.1(4) . . ?
O4T W4 Rb1 51.3(4) . . ?
O45 W4 Rb1 153.2(3) . . ?
O34 W4 Rb1 96.7(3) . . ?
O46 W4 Rb1 93.3(3) . . ?
O48 W4 Rb1 49.7(3) . . ?
O2SI W4 Rb1 132.0(2) . . ?
O4T W4 Rb2 84.8(4) . . ?
O45 W4 Rb2 58.1(4) . . ?
O34 W4 Rb2 147.7(4) . . ?
O46 W4 Rb2 39.3(3) . . ?
O48 W4 Rb2 126.2(3) . . ?
O2SI W4 Rb2 88.3(3) . . ?
Rb1 W4 Rb2 111.0(2) . . ?
O5T W5 O5H 103.8(5) . . ?
O5T W5 O56 98.7(5) . . ?
O5H W5 O56 91.8(4) . . ?
O5T W5 O15 102.7(4) . . ?
O5H W5 O15 90.6(4) . . ?
O56 W5 O15 157.3(4) . . ?
O5T W5 O45 100.1(5) . . ?
O5H W5 O45 156.1(4) . . ?
O56 W5 O45 84.1(4) . . ?
O15 W5 O45 84.6(4) . . ?
O5T W5 O2SI 169.2(4) . . ?
O5H W5 O2SI 84.0(4) . . ?
O56 W5 O2SI 73.3(4) . . ?
O15 W5 O2SI 84.5(4) . . ?
O45 W5 O2SI 72.2(4) . . ?
O5T W5 K1 38.1(4) . 2_455 ?
O5H W5 K1 67.0(3) . 2_455 ?
O56 W5 K1 90.0(3) . 2_455 ?
O15 W5 K1 111.7(3) . 2_455 ?
O45 W5 K1 136.3(3) . 2_455 ?
O2SI W5 K1 146.2(3) . 2_455 ?
O5T W5 Rb2 41.4(4) . 2_455 ?
O5H W5 Rb2 64.4(4) . 2_455 ?
O56 W5 Rb2 87.5(3) . 2_455 ?
O15 W5 Rb2 113.8(4) . 2_455 ?
O45 W5 Rb2 138.5(3) . 2_455 ?
O2SI W5 Rb2 142.6(3) . 2_455 ?
K1 W5 Rb2 3.7(3) 2_455 2_455 ?
O5T W5 Rb2 79.6(4) . . ?
O5H W5 Rb2 124.2(4) . . ?
O56 W5 Rb2 34.4(4) . . ?
O15 W5 Rb2 144.0(3) . . ?
O45 W5 Rb2 59.9(3) . . ?
O2SI W5 Rb2 89.8(3) . . ?
K1 W5 Rb2 92.4(3) 2_455 . ?
Rb2 W5 Rb2 91.9(3) 2_455 . ?
O6T W6 O67 101.6(5) . . ?
O6T W6 O611 101.9(5) . . ?
O67 W6 O611 87.8(4) . . ?
O6T W6 O56 97.8(5) . . ?
O67 W6 O56 160.5(4) . . ?
O611 W6 O56 89.7(4) . . ?
O6T W6 O46 99.0(5) . . ?
O67 W6 O46 89.7(4) . . ?
O611 W6 O46 159.0(4) . . ?
O56 W6 O46 85.8(4) . . ?
O6T W6 O2SI 169.7(5) . . ?
O67 W6 O2SI 86.5(4) . . ?
O611 W6 O2SI 84.5(4) . . ?
O56 W6 O2SI 74.0(3) . . ?
O46 W6 O2SI 74.5(4) . . ?
O6T W6 K1 57.5(4) . . ?
O67 W6 K1 137.9(4) . . ?
O611 W6 K1 129.6(3) . . ?
O56 W6 K1 54.3(4) . . ?
O46 W6 K1 62.2(3) . . ?
O2SI W6 K1 112.2(3) . . ?
O6T W6 Rb2 61.2(5) . . ?
O67 W6 Rb2 137.7(4) . . ?
O611 W6 Rb2 131.7(4) . . ?
O56 W6 Rb2 53.1(4) . . ?
O46 W6 Rb2 59.0(4) . . ?
O2SI W6 Rb2 108.5(3) . . ?
K1 W6 Rb2 3.9(3) . . ?
O6T W6 K6 47.4(4) . 1_455 ?
O67 W6 K6 54.2(3) . 1_455 ?
O611 W6 K6 96.8(3) . 1_455 ?
O56 W6 K6 145.2(3) . 1_455 ?
O46 W6 K6 98.6(4) . 1_455 ?
O2SI W6 K6 140.5(2) . 1_455 ?
K1 W6 K6 97.3(2) . 1_455 ?
Rb2 W6 K6 99.9(3) . 1_455 ?
O7T W7 O711 104.3(5) . . ?
O7T W7 O79 100.8(5) . . ?
O711 W7 O79 93.2(5) . . ?
O7T W7 O67 99.2(5) . . ?
O711 W7 O67 86.4(4) . . ?
O79 W7 O67 159.4(4) . . ?
O7T W7 O78 98.3(5) . . ?
O711 W7 O78 156.9(4) . . ?
O79 W7 O78 87.1(4) . . ?
O67 W7 O78 85.3(4) . . ?
O7T W7 O3SI 170.0(4) . . ?
O711 W7 O3SI 85.1(4) . . ?
O79 W7 O3SI 74.8(4) . . ?
O67 W7 O3SI 84.7(4) . . ?
O78 W7 O3SI 72.8(4) . . ?
O7T W7 K6 52.7(4) . 1_455 ?
O711 W7 K6 93.1(4) . 1_455 ?
O79 W7 K6 153.5(3) . 1_455 ?
O67 W7 K6 46.8(3) . 1_455 ?
O78 W7 K6 96.8(4) . 1_455 ?
O3SI W7 K6 131.4(3) . 1_455 ?
O8T W8 O48 100.8(5) . . ?
O8T W8 O38 101.4(5) . . ?
O48 W8 O38 85.7(4) . . ?
O8T W8 O78 100.4(5) . . ?
O48 W8 O78 89.4(4) . . ?
O38 W8 O78 158.2(4) . . ?
O8T W8 O89 99.9(5) . . ?
O48 W8 O89 159.2(4) . . ?
O38 W8 O89 88.3(4) . . ?
O78 W8 O89 88.7(5) . . ?
O8T W8 O3SI 171.5(4) . . ?
O48 W8 O3SI 85.6(4) . . ?
O38 W8 O3SI 84.6(4) . . ?
O78 W8 O3SI 73.8(4) . . ?
O89 W8 O3SI 74.0(4) . . ?
O8T W8 Rb1 46.5(4) . . ?
O48 W8 Rb1 54.5(3) . . ?
O38 W8 Rb1 99.8(3) . . ?
O78 W8 Rb1 94.5(3) . . ?
O89 W8 Rb1 146.3(3) . . ?
O3SI W8 Rb1 138.9(3) . . ?
O8T W8 K3 43.8(4) . 2_446 ?
O48 W8 K3 107.1(3) . 2_446 ?
O38 W8 K3 59.3(3) . 2_446 ?
O78 W8 K3 142.0(3) . 2_446 ?
O89 W8 K3 86.7(3) . 2_446 ?
O3SI W8 K3 139.7(3) . 2_446 ?
Rb1 W8 K3 70.32(14) . 2_446 ?
O9T W9 O910 103.4(5) . . ?
O9T W9 O29 102.8(5) . . ?
O910 W9 O29 88.5(4) . . ?
O9T W9 O79 97.9(5) . . ?
O910 W9 O79 90.2(5) . . ?
O29 W9 O79 159.0(4) . . ?
O9T W9 O89 98.8(5) . . ?
O910 W9 O89 157.8(4) . . ?
O29 W9 O89 87.1(5) . . ?
O79 W9 O89 86.2(5) . . ?
O9T W9 O3SI 169.1(5) . . ?
O910 W9 O3SI 84.3(4) . . ?
O29 W9 O3SI 85.0(4) . . ?
O79 W9 O3SI 74.0(4) . . ?
O89 W9 O3SI 73.7(4) . . ?
O9T W9 K5 51.3(4) . . ?
O910 W9 K5 53.7(3) . . ?
O29 W9 K5 110.1(3) . . ?
O79 W9 K5 85.7(3) . . ?
O89 W9 K5 147.4(3) . . ?
O3SI W9 K5 133.4(2) . . ?
O10T W10 O10H 101.0(5) . . ?
O10T W10 O210 101.6(5) . . ?
O10H W10 O210 92.9(4) . . ?
O10T W10 O101 98.5(5) . . ?
O10H W10 O101 93.2(4) . . ?
O210 W10 O101 157.5(5) . . ?
O10T W10 O910 97.7(4) . . ?
O10H W10 O910 161.2(4) . . ?
O210 W10 O910 81.9(4) . . ?
O101 W10 O910 85.4(4) . . ?
O10T W10 O4SI 171.8(4) . . ?
O10H W10 O4SI 79.3(4) . . ?
O210 W10 O4SI 86.5(4) . . ?
O101 W10 O4SI 73.3(4) . . ?
O910 W10 O4SI 82.4(4) . . ?
O10T W10 K4 45.1(4) . . ?
O10H W10 K4 87.3(3) . . ?
O210 W10 K4 145.6(3) . . ?
O101 W10 K4 56.5(3) . . ?
O910 W10 K4 107.2(3) . . ?
O4SI W10 K4 127.1(2) . . ?
O10T W10 Rb2 66.3(4) . 1_655 ?
O10H W10 Rb2 36.5(4) . 1_655 ?
O210 W10 Rb2 89.2(4) . 1_655 ?
O101 W10 Rb2 108.4(3) . 1_655 ?
O910 W10 Rb2 159.7(4) . 1_655 ?
O4SI W10 Rb2 115.3(3) . 1_655 ?
K4 W10 Rb2 70.9(2) . 1_655 ?
O10T W10 K1 64.2(4) . 1_655 ?
O10H W10 K1 37.6(4) . 1_655 ?
O210 W10 K1 92.8(3) . 1_655 ?
O101 W10 K1 105.2(3) . 1_655 ?
O910 W10 K1 159.8(3) . 1_655 ?
O4SI W10 K1 116.9(3) . 1_655 ?
K4 W10 K1 67.10(18) . 1_655 ?
Rb2 W10 K1 3.9(3) 1_655 1_655 ?
O11T W11 O11H 101.2(4) . . ?
O11T W11 O101 97.7(5) . . ?
O11H W11 O101 94.6(4) . . ?
O11T W11 O611 101.5(5) . . ?
O11H W11 O611 93.2(4) . . ?
O101 W11 O611 157.4(4) . . ?
O11T W11 O711 95.9(4) . . ?
O11H W11 O711 162.8(4) . . ?
O101 W11 O711 84.6(4) . . ?
O611 W11 O711 81.7(4) . . ?
O11T W11 O4SI 172.1(5) . . ?
O11H W11 O4SI 81.1(4) . . ?
O101 W11 O4SI 74.4(4) . . ?
O611 W11 O4SI 85.9(4) . . ?
O711 W11 O4SI 82.2(4) . . ?
O1H Hf1 O5H 80.3(4) . . ?
O1H Hf1 O11H 137.2(4) . . ?
O5H Hf1 O11H 81.0(4) . . ?
O1H Hf1 O10H 82.2(4) . . ?
O5H Hf1 O10H 130.6(4) . . ?
O11H Hf1 O10H 81.4(4) . . ?
O1H Hf1 O1HP 126.2(4) . . ?
O5H Hf1 O1HP 77.7(4) . . ?
O11H Hf1 O1HP 86.2(4) . . ?
O10H Hf1 O1HP 146.0(4) . . ?
O1H Hf1 O1HP 86.9(4) . 2 ?
O5H Hf1 O1HP 145.9(4) . 2 ?
O11H Hf1 O1HP 127.2(4) . 2 ?
O10H Hf1 O1HP 77.8(4) . 2 ?
O1HP Hf1 O1HP 85.0(4) . 2 ?
O1H Hf1 O2HP 126.3(4) . 2 ?
O5H Hf1 O2HP 147.5(4) . 2 ?
O11H Hf1 O2HP 87.4(4) . 2 ?
O10H Hf1 O2HP 76.6(4) . 2 ?
O1HP Hf1 O2HP 71.3(4) . 2 ?
O1HP Hf1 O2HP 40.7(4) 2 2 ?
O1H Hf1 O2HP 86.7(4) . . ?
O5H Hf1 O2HP 76.8(4) . . ?
O11H Hf1 O2HP 125.4(3) . . ?
O10H Hf1 O2HP 147.4(4) . . ?
O1HP Hf1 O2HP 40.7(4) . . ?
O1HP Hf1 O2HP 71.0(4) 2 . ?
O2HP Hf1 O2HP 85.7(4) 2 . ?
O1H Hf1 Hf1 111.3(3) . 2 ?
O5H Hf1 Hf1 114.7(3) . 2 ?
O11H Hf1 Hf1 111.4(2) . 2 ?
O10H Hf1 Hf1 114.7(3) . 2 ?
O1HP Hf1 Hf1 42.6(3) . 2 ?
O1HP Hf1 Hf1 42.4(2) 2 2 ?
O2HP Hf1 Hf1 42.9(2) 2 2 ?
O2HP Hf1 Hf1 42.8(3) . 2 ?
O1H Hf1 Rb2 87.4(3) . 1_655 ?
O5H Hf1 Rb2 166.6(3) . 1_655 ?
O11H Hf1 Rb2 105.0(3) . 1_655 ?
O10H Hf1 Rb2 41.2(3) . 1_655 ?
O1HP Hf1 Rb2 114.3(4) . 1_655 ?
O1HP Hf1 Rb2 37.0(3) 2 1_655 ?
O2HP Hf1 Rb2 45.7(3) 2 1_655 ?
O2HP Hf1 Rb2 108.0(3) . 1_655 ?
Hf1 Hf1 Rb2 74.7(2) 2 1_655 ?
O1H Hf1 K1 90.8(3) . 1_655 ?
O5H Hf1 K1 168.9(3) . 1_655 ?
O11H Hf1 K1 101.5(3) . 1_655 ?
O10H Hf1 K1 40.4(3) . 1_655 ?
O1HP Hf1 K1 113.2(3) . 1_655 ?
O1HP Hf1 K1 38.6(3) 2 1_655 ?
O2HP Hf1 K1 43.6(3) 2 1_655 ?
O2HP Hf1 K1 109.6(3) . 1_655 ?
Hf1 Hf1 K1 74.70(16) 2 1_655 ?
Rb2 Hf1 K1 3.7(3) 1_655 1_655 ?
O1H Hf1 Rb2 107.8(3) . 2_455 ?
O5H Hf1 Rb2 54.9(3) . 2_455 ?
O11H Hf1 Rb2 91.8(3) . 2_455 ?
O10H Hf1 Rb2 169.8(3) . 2_455 ?
O1HP Hf1 Rb2 24.8(3) . 2_455 ?
O1HP Hf1 Rb2 100.6(3) 2 2_455 ?
O2HP Hf1 Rb2 95.6(3) 2 2_455 ?
O2HP Hf1 Rb2 35.5(3) . 2_455 ?
Hf1 Hf1 Rb2 60.70(19) 2 2_455 ?
Rb2 Hf1 Rb2 135.38(15) 1_655 2_455 ?
K1 Hf1 Rb2 135.3(3) 1_655 2_455 ?
O4SI Si O1SI 110.8(5) . . ?
O4SI Si O3SI 109.1(5) . . ?
O1SI Si O3SI 109.4(5) . . ?
O4SI Si O2SI 111.3(5) . . ?
O1SI Si O2SI 109.0(5) . . ?
O3SI Si O2SI 107.2(5) . . ?
O2HP O1HP Hf1 70.4(5) . . ?
O2HP O1HP Hf1 69.9(5) . 2 ?
Hf1 O1HP Hf1 95.0(4) . 2 ?
O2HP O1HP Rb2 86.0(6) . 2_455 ?
Hf1 O1HP Rb2 134.7(6) . 2_455 ?
Hf1 O1HP Rb2 112.7(5) 2 2_455 ?
O2HP O1HP K1 80.9(6) . 2_455 ?
Hf1 O1HP K1 131.1(5) . 2_455 ?
Hf1 O1HP K1 111.4(4) 2 2_455 ?
Rb2 O1HP K1 5.1(5) 2_455 2_455 ?
W1 O1H Hf1 153.0(5) . . ?
Si O1SI W2 124.6(5) . . ?
Si O1SI W1 123.7(5) . . ?
W2 O1SI W1 92.3(4) . . ?
Si O1SI W3 124.3(6) . . ?
W2 O1SI W3 90.4(3) . . ?
W1 O1SI W3 91.8(3) . . ?
W1 O1T K5 143.8(6) . 1_565 ?
O1HP O2HP Hf1 69.4(5) . 2 ?
O1HP O2HP Hf1 69.0(5) . . ?
Hf1 O2HP Hf1 94.3(4) 2 . ?
O1HP O2HP K1 68.0(5) . 2_455 ?
Hf1 O2HP K1 105.1(4) 2 2_455 ?
Hf1 O2HP K1 121.8(4) . 2_455 ?
O1HP O2HP Rb2 62.8(6) . 2_455 ?
Hf1 O2HP Rb2 101.8(4) 2 2_455 ?
Hf1 O2HP Rb2 118.6(5) . 2_455 ?
K1 O2HP Rb2 5.3(4) 2_455 2_455 ?
W2 O2T K3 133.4(5) . 1_665 ?
W2 O2T Rb1 134.6(6) . 1_655 ?
K3 O2T Rb1 90.3(4) 1_665 1_655 ?
Si O2SI W6 124.0(5) . . ?
Si O2SI W5 121.7(5) . . ?
W6 O2SI W5 91.9(3) . . ?
Si O2SI W4 126.5(5) . . ?
W6 O2SI W4 91.4(4) . . ?
W5 O2SI W4 91.7(3) . . ?
W3 O3T Rb1 170.0(6) . 2_456 ?
Si O3SI W8 125.5(5) . . ?
Si O3SI W7 123.8(5) . . ?
W8 O3SI W7 92.2(4) . . ?
Si O3SI W9 122.9(6) . . ?
W8 O3SI W9 92.0(3) . . ?
W7 O3SI W9 90.7(3) . . ?
Si O4SI W11 127.5(6) . . ?
Si O4SI W10 125.6(5) . . ?
W11 O4SI W10 93.2(3) . . ?
W4 O4T K3 142.4(5) . 1_565 ?
W4 O4T Rb1 104.8(5) . . ?
K3 O4T Rb1 77.5(3) 1_565 . ?
W5 O5T K1 119.8(6) . 2_455 ?
W5 O5T Rb2 116.3(6) . 2_455 ?
K1 O5T Rb2 4.2(4) 2_455 2_455 ?
W5 O5H Hf1 155.9(6) . . ?
W6 O6T K6 105.4(5) . 1_455 ?
W6 O6T K4 148.6(5) . 1_455 ?
K6 O6T K4 51.5(3) 1_455 1_455 ?
W6 O6T K1 92.9(5) . . ?
K6 O6T K1 138.3(6) 1_455 . ?
K4 O6T K1 94.8(4) 1_455 . ?
W6 O6T Rb2 90.2(5) . . ?
K6 O6T Rb2 138.0(6) 1_455 . ?
K4 O6T Rb2 96.3(5) 1_455 . ?
K1 O6T Rb2 3.2(4) . . ?
W7 O7T K2 159.9(6) . 1_545 ?
W7 O7T K6 101.9(5) . 1_455 ?
K2 O7T K6 86.5(4) 1_545 1_455 ?
W8 O8T K3 112.7(6) . 2_446 ?
W8 O8T Rb1 109.1(5) . . ?
K3 O8T Rb1 98.7(4) 2_446 . ?
W9 O9T K7 139.0(7) . . ?
W9 O9T K7 137.1(6) . 2_546 ?
K7 O9T K7 71.2(5) . 2_546 ?
W9 O9T K5 104.2(5) . . ?
K7 O9T K5 88.9(4) . . ?
K7 O9T K5 106.2(4) 2_546 . ?
W10 O10H Hf1 130.7(5) . . ?
W10 O10H Rb2 121.0(5) . 1_655 ?
Hf1 O10H Rb2 107.9(5) . 1_655 ?
W10 O10H K1 119.6(5) . 1_655 ?
Hf1 O10H K1 109.6(4) . 1_655 ?
Rb2 O10H K1 5.5(4) 1_655 1_655 ?
W10 O10T K4 110.3(5) . . ?
W10 O10T K5 107.0(5) . . ?
K4 O10T K5 86.7(3) . . ?
W11 O11T K4 131.9(6) . 2_545 ?
W11 O11T K6 140.2(5) . 2_545 ?
K4 O11T K6 50.6(3) 2_545 2_545 ?
W11 O11H Hf1 128.2(5) . . ?
W2 O12 W1 121.1(5) . . ?
W3 O13 W1 121.7(5) . . ?
W1 O15 W5 144.5(5) . . ?
W3 O23 W2 120.4(5) . . ?
W9 O29 W2 148.8(5) . . ?
W4 O34 W3 152.7(5) . . ?
W8 O38 W3 151.5(5) . . ?
W8 O38 K3 91.9(4) . 2_446 ?
W3 O38 K3 109.5(4) . 2_446 ?
W4 O45 W5 121.7(5) . . ?
W4 O45 K2 120.4(5) . . ?
W5 O45 K2 117.9(4) . . ?
W4 O46 W6 119.9(6) . . ?
W4 O46 Rb2 117.7(5) . . ?
W6 O46 Rb2 88.3(4) . . ?
W4 O46 K1 122.2(5) . . ?
W6 O46 K1 84.1(4) . . ?
Rb2 O46 K1 5.0(4) . . ?
W8 O48 W4 152.1(6) . . ?
W8 O48 Rb1 96.8(4) . . ?
W4 O48 Rb1 102.7(4) . . ?
W5 O56 W6 120.5(5) . . ?
W5 O56 K1 128.6(5) . . ?
W6 O56 K1 92.1(4) . . ?
W5 O56 Rb2 123.4(5) . . ?
W6 O56 Rb2 94.6(5) . . ?
K1 O56 Rb2 5.3(4) . . ?
W6 O67 W7 148.0(6) . . ?
W6 O67 K6 95.0(4) . 1_455 ?
W7 O67 K6 104.6(4) . 1_455 ?
W8 O78 W7 121.1(6) . . ?
W7 O79 W9 120.4(5) . . ?
W8 O89 W9 120.3(5) . . ?
W11 O101 W10 117.5(5) . . ?
W11 O101 K4 138.7(5) . . ?
W10 O101 K4 93.5(5) . . ?
W2 O210 W10 154.4(6) . . ?
W6 O611 W11 152.8(6) . . ?
W7 O711 W11 153.0(6) . . ?
W9 O910 W10 151.6(6) . . ?
W9 O910 K5 99.6(4) . . ?
W10 O910 K5 103.2(4) . . ?
O3T Rb1 O2T 68.4(3) 2_456 1_455 ?
O3T Rb1 O4W 155.5(4) 2_456 1_455 ?
O2T Rb1 O4W 100.8(4) 1_455 1_455 ?
O3T Rb1 O8T 116.6(3) 2_456 . ?
O2T Rb1 O8T 159.7(4) 1_455 . ?
O4W Rb1 O8T 81.4(4) 1_455 . ?
O3T Rb1 O48 146.6(3) 2_456 . ?
O2T Rb1 O48 111.1(3) 1_455 . ?
O4W Rb1 O48 57.2(3) 1_455 . ?
O8T Rb1 O48 53.0(3) . . ?
O3T Rb1 O4T 112.5(3) 2_456 . ?
O2T Rb1 O4T 60.5(3) 1_455 . ?
O4W Rb1 O4T 77.4(4) 1_455 . ?
O8T Rb1 O4T 100.9(3) . . ?
O48 Rb1 O4T 51.5(3) . . ?
O3T Rb1 K7 79.1(3) 2_456 1_455 ?
O2T Rb1 K7 104.4(3) 1_455 1_455 ?
O4W Rb1 K7 82.7(4) 1_455 1_455 ?
O8T Rb1 K7 95.9(3) . 1_455 ?
O48 Rb1 K7 129.9(3) . 1_455 ?
O4T Rb1 K7 151.6(3) . 1_455 ?
O3T Rb1 W8 135.6(3) 2_456 . ?
O2T Rb1 W8 139.0(3) 1_455 . ?
O4W Rb1 W8 67.0(3) 1_455 . ?
O8T Rb1 W8 24.4(2) . . ?
O48 Rb1 W8 28.72(17) . . ?
O4T Rb1 W8 78.5(2) . . ?
K7 Rb1 W8 112.1(2) 1_455 . ?
O3T Rb1 K3 64.3(3) 2_456 1_565 ?
O2T Rb1 K3 44.3(3) 1_455 1_565 ?
O4W Rb1 K3 123.9(3) 1_455 1_565 ?
O8T Rb1 K3 118.0(3) . 1_565 ?
O48 Rb1 K3 91.5(2) . 1_565 ?
O4T Rb1 K3 48.5(2) . 1_565 ?
K7 Rb1 K3 138.0(3) 1_455 1_565 ?
W8 Rb1 K3 108.48(17) . 1_565 ?
O3T Rb1 W4 132.0(3) 2_456 . ?
O2T Rb1 W4 83.8(3) 1_455 . ?
O4W Rb1 W4 64.8(3) 1_455 . ?
O8T Rb1 W4 78.9(2) . . ?
O48 Rb1 W4 27.60(17) . . ?
O4T Rb1 W4 23.95(19) . . ?
K7 Rb1 W4 147.6(2) 1_455 . ?
W8 Rb1 W4 55.38(6) . . ?
K3 Rb1 W4 68.37(12) 1_565 . ?
O3T Rb1 W2 77.4(2) 2_456 1_455 ?
O2T Rb1 W2 16.9(2) 1_455 1_455 ?
O4W Rb1 W2 87.3(3) 1_455 1_455 ?
O8T Rb1 W2 164.7(2) . 1_455 ?
O48 Rb1 W2 112.0(2) . 1_455 ?
O4T Rb1 W2 66.4(2) . 1_455 ?
K7 Rb1 W2 92.8(2) 1_455 1_455 ?
W8 Rb1 W2 140.42(12) . 1_455 ?
K3 Rb1 W2 60.79(13) 1_565 1_455 ?
W4 Rb1 W2 87.02(9) . 1_455 ?
O3T Rb1 K3 80.3(2) 2_456 2_446 ?
O2T Rb1 K3 130.0(3) 1_455 2_446 ?
O4W Rb1 K3 121.0(3) 1_455 2_446 ?
O8T Rb1 K3 40.4(2) . 2_446 ?
O48 Rb1 K3 75.7(2) . 2_446 ?
O4T Rb1 K3 100.8(2) . 2_446 ?
K7 Rb1 K3 106.8(2) 1_455 2_446 ?
W8 Rb1 K3 55.31(10) . 2_446 ?
K3 Rb1 K3 87.46(19) 1_565 2_446 ?
W4 Rb1 K3 90.02(12) . 2_446 ?
W2 Rb1 K3 146.81(14) 1_455 2_446 ?
O1HP Rb2 O3W 74.0(5) 2_455 . ?
O1HP Rb2 O10H 60.9(4) 2_455 1_455 ?
O3W Rb2 O10H 69.9(5) . 1_455 ?
O1HP Rb2 O7W 70.4(5) 2_455 . ?
O3W Rb2 O7W 74.3(5) . . ?
O10H Rb2 O7W 125.3(6) 1_455 . ?
O1HP Rb2 O56 150.0(7) 2_455 . ?
O3W Rb2 O56 107.2(6) . . ?
O10H Rb2 O56 148.7(6) 1_455 . ?
O7W Rb2 O56 80.9(5) . . ?
O1HP Rb2 O2HP 31.3(3) 2_455 2_455 ?
O3W Rb2 O2HP 100.7(5) . 2_455 ?
O10H Rb2 O2HP 56.5(4) 1_455 2_455 ?
O7W Rb2 O2HP 92.9(5) . 2_455 ?
O56 Rb2 O2HP 148.3(6) . 2_455 ?
O1HP Rb2 O5T 93.3(5) 2_455 2_455 ?
O3W Rb2 O5T 151.9(7) . 2_455 ?
O10H Rb2 O5T 126.0(6) 1_455 2_455 ?
O7W Rb2 O5T 77.9(5) . 2_455 ?
O56 Rb2 O5T 71.6(4) . 2_455 ?
O2HP Rb2 O5T 76.8(4) 2_455 2_455 ?
O1HP Rb2 O46 147.6(6) 2_455 . ?
O3W Rb2 O46 75.4(5) . . ?
O10H Rb2 O46 98.6(5) 1_455 . ?
O7W Rb2 O46 110.7(6) . . ?
O56 Rb2 O46 52.2(4) . . ?
O2HP Rb2 O46 153.5(6) 2_455 . ?
O5T Rb2 O46 118.9(5) 2_455 . ?
O1HP Rb2 O6T 149.0(6) 2_455 . ?
O3W Rb2 O6T 126.4(6) . . ?
O10H Rb2 O6T 101.3(5) 1_455 . ?
O7W Rb2 O6T 133.3(6) . . ?
O56 Rb2 O6T 54.1(4) . . ?
O2HP Rb2 O6T 118.1(5) 2_455 . ?
O5T Rb2 O6T 76.6(4) 2_455 . ?
O46 Rb2 O6T 53.2(3) . . ?
O1HP Rb2 W6 177.4(6) 2_455 . ?
O3W Rb2 W6 107.0(5) . . ?
O10H Rb2 W6 117.0(5) 1_455 . ?
O7W Rb2 W6 112.1(5) . . ?
O56 Rb2 W6 32.3(2) . . ?
O2HP Rb2 W6 146.6(5) 2_455 . ?
O5T Rb2 W6 86.8(4) 2_455 . ?
O46 Rb2 W6 32.7(2) . . ?
O6T Rb2 W6 28.6(2) . . ?
O1HP Rb2 W10 82.9(4) 2_455 1_455 ?
O3W Rb2 W10 69.6(4) . 1_455 ?
O10H Rb2 W10 22.5(2) 1_455 1_455 ?
O7W Rb2 W10 139.8(5) . 1_455 ?
O56 Rb2 W10 126.2(5) . 1_455 ?
O2HP Rb2 W10 77.3(4) 2_455 1_455 ?
O5T Rb2 W10 134.7(5) 2_455 1_455 ?
O46 Rb2 W10 76.8(4) . 1_455 ?
O6T Rb2 W10 83.8(4) . 1_455 ?
W6 Rb2 W10 95.1(3) . 1_455 ?
O1HP Rb2 Hf1 30.3(3) 2_455 1_455 ?
O3W Rb2 Hf1 72.0(4) . 1_455 ?
O10H Rb2 Hf1 30.9(2) 1_455 1_455 ?
O7W Rb2 Hf1 99.1(5) . 1_455 ?
O56 Rb2 Hf1 179.2(5) . 1_455 ?
O2HP Rb2 Hf1 32.5(2) 2_455 1_455 ?
O5T Rb2 Hf1 109.2(4) 2_455 1_455 ?
O46 Rb2 Hf1 127.1(5) . 1_455 ?
O6T Rb2 Hf1 126.1(5) . 1_455 ?
W6 Rb2 Hf1 147.5(4) . 1_455 ?
W10 Rb2 Hf1 53.30(19) 1_455 1_455 ?
O1HP K1 O10H 59.0(4) 2_455 1_455 ?
O1HP K1 O5T 94.4(4) 2_455 2_455 ?
O10H K1 O5T 131.2(5) 1_455 2_455 ?
O1HP K1 O56 145.0(5) 2_455 . ?
O10H K1 O56 149.8(5) 1_455 . ?
O5T K1 O56 74.8(4) 2_455 . ?
O1HP K1 O2HP 31.1(3) 2_455 2_455 ?
O10H K1 O2HP 56.2(3) 1_455 2_455 ?
O5T K1 O2HP 79.6(4) 2_455 2_455 ?
O56 K1 O2HP 153.6(5) . 2_455 ?
O1HP K1 O3W 68.2(4) 2_455 . ?
O10H K1 O3W 65.8(4) 1_455 . ?
O5T K1 O3W 145.6(5) 2_455 . ?
O56 K1 O3W 102.1(4) . . ?
O2HP K1 O3W 95.4(4) 2_455 . ?
O1HP K1 O6T 156.1(5) 2_455 . ?
O10H K1 O6T 105.7(5) 1_455 . ?
O5T K1 O6T 82.7(4) 2_455 . ?
O56 K1 O6T 56.9(4) . . ?
O2HP K1 O6T 125.9(4) 2_455 . ?
O3W K1 O6T 125.1(5) . . ?
O1HP K1 O7W 66.2(4) 2_455 . ?
O10H K1 O7W 117.7(5) 1_455 . ?
O5T K1 O7W 77.7(4) 2_455 . ?
O56 K1 O7W 78.9(4) . . ?
O2HP K1 O7W 89.7(4) 2_455 . ?
O3W K1 O7W 68.2(4) . . ?
O6T K1 O7W 135.1(5) . . ?
O1HP K1 O46 139.3(5) 2_455 . ?
O10H K1 O46 97.4(4) 1_455 . ?
O5T K1 O46 124.0(5) 2_455 . ?
O56 K1 O46 52.5(3) . . ?
O2HP K1 O46 153.6(5) 2_455 . ?
O3W K1 O46 71.9(4) . . ?
O6T K1 O46 55.0(3) . . ?
O7W K1 O46 105.9(5) . . ?
O1HP K1 W6 172.5(4) 2_455 . ?
O10H K1 W6 119.5(4) 1_455 . ?
O5T K1 W6 91.6(3) 2_455 . ?
O56 K1 W6 33.6(2) . . ?
O2HP K1 W6 155.5(4) 2_455 . ?
O3W K1 W6 104.3(4) . . ?
O6T K1 W6 29.6(2) . . ?
O7W K1 W6 110.9(4) . . ?
O46 K1 W6 33.7(2) . . ?
O1HP K1 W5 73.9(3) 2_455 2_455 ?
O10H K1 W5 122.0(4) 1_455 2_455 ?
O5T K1 W5 22.1(2) 2_455 2_455 ?
O56 K1 W5 87.9(3) . 2_455 ?
O2HP K1 W5 65.8(3) 2_455 2_455 ?
O3W K1 W5 126.3(4) . 2_455 ?
O6T K1 W5 104.7(3) . 2_455 ?
O7W K1 W5 62.2(3) . 2_455 ?
O46 K1 W5 140.3(4) . 2_455 ?
W6 K1 W5 111.3(3) . 2_455 ?
O1HP K1 W10 81.3(3) 2_455 1_455 ?
O10H K1 W10 22.8(2) 1_455 1_455 ?
O5T K1 W10 141.3(4) 2_455 1_455 ?
O56 K1 W10 127.6(4) . 1_455 ?
O2HP K1 W10 77.3(3) 2_455 1_455 ?
O3W K1 W10 67.6(3) . 1_455 ?
O6T K1 W10 86.3(3) . 1_455 ?
O7W K1 W10 132.3(4) . 1_455 ?
O46 K1 W10 76.5(3) . 1_455 ?
W6 K1 W10 96.8(3) . 1_455 ?
W5 K1 W10 141.0(3) 2_455 1_455 ?
O7W K2 O7T 129.2(4) . 1_565 ?
O7W K2 O3W 73.2(4) . . ?
O7T K2 O3W 145.8(4) 1_565 . ?
O7W K2 O10W 134.8(5) . . ?
O7T K2 O10W 76.9(5) 1_565 . ?
O3W K2 O10W 70.2(5) . . ?
O7W K2 O5W 120.8(5) . . ?
O7T K2 O5W 68.7(4) 1_565 . ?
O3W K2 O5W 126.6(4) . . ?
O10W K2 O5W 102.2(5) . . ?
O7W K2 O45 78.8(4) . . ?
O7T K2 O45 130.7(4) 1_565 . ?
O3W K2 O45 73.1(3) . . ?
O10W K2 O45 113.7(5) . . ?
O5W K2 O45 62.0(4) . . ?
O7W K2 O9W 69.6(5) . 2_455 ?
O7T K2 O9W 92.7(4) 1_565 2_455 ?
O3W K2 O9W 69.7(4) . 2_455 ?
O10W K2 O9W 73.6(5) . 2_455 ?
O5W K2 O9W 161.4(5) . 2_455 ?
O45 K2 O9W 136.5(4) . 2_455 ?
O7W K2 K6 92.2(3) . 1_465 ?
O7T K2 K6 50.9(3) 1_565 1_465 ?
O3W K2 K6 111.5(3) . 1_465 ?
O10W K2 K6 77.9(4) . 1_465 ?
O5W K2 K6 118.3(3) . 1_465 ?
O45 K2 K6 168.4(3) . 1_465 ?
O9W K2 K6 43.3(4) 2_455 1_465 ?
O7W K2 Rb2 40.5(4) . . ?
O7T K2 Rb2 168.3(3) 1_565 . ?
O3W K2 Rb2 37.1(3) . . ?
O10W K2 Rb2 107.2(5) . . ?
O5W K2 Rb2 119.9(4) . . ?
O45 K2 Rb2 58.4(3) . . ?
O9W K2 Rb2 78.3(4) 2_455 . ?
K6 K2 Rb2 118.5(2) 1_465 . ?
O7W K2 K1 40.0(4) . . ?
O7T K2 K1 168.4(3) 1_565 . ?
O3W K2 K1 38.3(3) . . ?
O10W K2 K1 108.4(4) . . ?
O5W K2 K1 118.8(4) . . ?
O45 K2 K1 57.4(2) . . ?
O9W K2 K1 79.3(4) 2_455 . ?
K6 K2 K1 119.21(19) 1_465 . ?
Rb2 K2 K1 1.4(3) . . ?
O7W K2 K3 141.8(3) . 1_565 ?
O7T K2 K3 88.2(2) 1_565 1_565 ?
O3W K2 K3 70.1(3) . 1_565 ?
O10W K2 K3 35.2(4) . 1_565 ?
O5W K2 K3 75.5(3) . 1_565 ?
O45 K2 K3 80.9(2) . 1_565 ?
O9W K2 K3 106.2(4) 2_455 1_565 ?
K6 K2 K3 110.59(19) 1_465 1_565 ?
Rb2 K2 K3 101.4(2) . 1_565 ?
K1 K2 K3 102.00(18) . 1_565 ?
O2T K3 O8T 144.0(4) 1_445 2_446 ?
O2T K3 O10W 89.4(5) 1_445 1_545 ?
O8T K3 O10W 114.4(5) 2_446 1_545 ?
O2T K3 O4T 64.4(3) 1_445 1_545 ?
O8T K3 O4T 144.1(4) 2_446 1_545 ?
O10W K3 O4T 77.4(4) 1_545 1_545 ?
O2T K3 O6W 71.6(4) 1_445 1_445 ?
O8T K3 O6W 85.8(4) 2_446 1_445 ?
O10W K3 O6W 80.0(5) 1_545 1_445 ?
O4T K3 O6W 130.1(4) 1_545 1_445 ?
O2T K3 O38 92.5(3) 1_445 2_446 ?
O8T K3 O38 51.6(3) 2_446 2_446 ?
O10W K3 O38 135.2(5) 1_545 2_446 ?
O4T K3 O38 141.9(4) 1_545 2_446 ?
O6W K3 O38 58.5(3) 1_445 2_446 ?
O2T K3 W8 120.7(3) 1_445 2_446 ?
O8T K3 W8 23.5(2) 2_446 2_446 ?
O10W K3 W8 123.5(4) 1_545 2_446 ?
O4T K3 W8 156.8(3) 1_545 2_446 ?
O6W K3 W8 68.6(3) 1_445 2_446 ?
O38 K3 W8 28.8(2) 2_446 2_446 ?
O2T K3 Rb1 45.4(2) 1_445 1_545 ?
O8T K3 Rb1 122.8(3) 2_446 1_545 ?
O10W K3 Rb1 122.6(4) 1_545 1_545 ?
O4T K3 Rb1 54.0(2) 1_545 1_545 ?
O6W K3 Rb1 107.4(3) 1_445 1_545 ?
O38 K3 Rb1 88.0(2) 2_446 1_545 ?
W8 K3 Rb1 111.35(17) 2_446 1_545 ?
O2T K3 Rb1 136.0(3) 1_445 2_446 ?
O8T K3 Rb1 40.9(3) 2_446 2_446 ?
O10W K3 Rb1 131.8(4) 1_545 2_446 ?
O4T K3 Rb1 105.1(3) 1_545 2_446 ?
O6W K3 Rb1 123.0(3) 1_445 2_446 ?
O38 K3 Rb1 69.8(2) 2_446 2_446 ?
W8 K3 Rb1 54.38(10) 2_446 2_446 ?
Rb1 K3 Rb1 92.54(19) 1_545 2_446 ?
O2T K3 K2 94.5(3) 1_445 1_545 ?
O8T K3 K2 120.3(3) 2_446 1_545 ?
O10W K3 K2 33.3(4) 1_545 1_545 ?
O4T K3 K2 51.7(2) 1_545 1_545 ?
O6W K3 K2 112.8(3) 1_445 1_545 ?
O38 K3 K2 166.2(3) 2_446 1_545 ?
W8 K3 K2 140.92(15) 2_446 1_545 ?
Rb1 K3 K2 105.34(14) 1_545 1_545 ?
Rb1 K3 K2 112.14(16) 2_446 1_545 ?
K6 K4 O8W 102.7(5) . 2_545 ?
K6 K4 O11T 67.2(4) . 2_545 ?
O8W K4 O11T 55.7(5) 2_545 2_545 ?
K6 K4 O10T 84.8(4) . . ?
O8W K4 O10T 115.4(5) 2_545 . ?
O11T K4 O10T 145.1(5) 2_545 . ?
K6 K4 O6T 60.8(3) . 1_655 ?
O8W K4 O6T 59.2(4) 2_545 1_655 ?
O11T K4 O6T 76.7(4) 2_545 1_655 ?
O10T K4 O6T 71.4(4) . 1_655 ?
K6 K4 O101 130.8(4) . . ?
O8W K4 O101 117.3(5) 2_545 . ?
O11T K4 O101 160.7(4) 2_545 . ?
O10T K4 O101 53.4(3) . . ?
O6T K4 O101 116.7(4) 1_655 . ?
K6 K4 K4 146.0(4) . 2_545 ?
O8W K4 K4 82.3(4) 2_545 2_545 ?
O11T K4 K4 90.0(3) 2_545 2_545 ?
O10T K4 K4 123.9(4) . 2_545 ?
O6T K4 K4 140.3(4) 1_655 2_545 ?
O101 K4 K4 70.9(3) . 2_545 ?
K6 K4 W10 108.8(3) . . ?
O8W K4 W10 113.5(4) 2_545 . ?
O11T K4 W10 164.9(4) 2_545 . ?
O10T K4 W10 24.7(2) . . ?
O6T K4 W10 88.7(3) 1_655 . ?
O101 K4 W10 30.0(2) . . ?
K4 K4 W10 99.3(2) 2_545 . ?
K6 K4 K1 99.6(3) . 1_655 ?
O8W K4 K1 60.3(4) 2_545 1_655 ?
O11T K4 K1 107.7(3) 2_545 1_655 ?
O10T K4 K1 55.2(3) . 1_655 ?
O6T K4 K1 42.6(3) 1_655 1_655 ?
O101 K4 K1 78.6(3) . 1_655 ?
K4 K4 K1 111.6(3) 2_545 1_655 ?
W10 K4 K1 57.82(17) . 1_655 ?
K6 K4 K5 63.6(3) . . ?
O8W K4 K5 159.6(5) 2_545 . ?
O11T K4 K5 123.9(3) 2_545 . ?
O10T K4 K5 51.3(2) . . ?
O6T K4 K5 100.4(3) 1_655 . ?
O101 K4 K5 69.5(2) . . ?
K4 K4 K5 117.7(3) 2_545 . ?
W10 K4 K5 61.71(14) . . ?
K1 K4 K5 105.2(2) 1_655 . ?
K6 K4 Rb2 99.7(3) . 1_655 ?
O8W K4 Rb2 62.4(5) 2_545 1_655 ?
O11T K4 Rb2 109.8(3) 2_545 1_655 ?
O10T K4 Rb2 53.1(3) . 1_655 ?
O6T K4 Rb2 43.6(3) 1_655 1_655 ?
O101 K4 Rb2 76.9(3) . 1_655 ?
K4 K4 Rb2 112.0(3) 2_545 1_655 ?
W10 K4 Rb2 55.7(2) . 1_655 ?
K1 K4 Rb2 2.2(3) 1_655 1_655 ?
K5 K4 Rb2 103.3(2) . 1_655 ?
O14W K5 O12W 37.5(11) . . ?
O14W K5 O4W 146.0(12) . . ?
O12W K5 O4W 121.8(6) . . ?
O14W K5 O1T 68.6(11) . 1_545 ?
O12W K5 O1T 76.8(6) . 1_545 ?
O4W K5 O1T 143.3(5) . 1_545 ?
O14W K5 O1W 10.8(11) . . ?
O12W K5 O1W 29.8(5) . . ?
O4W K5 O1W 136.2(4) . . ?
O1T K5 O1W 76.5(4) 1_545 . ?
O14W K5 O9T 57.1(11) . . ?
O12W K5 O9T 62.6(5) . . ?
O4W K5 O9T 90.3(4) . . ?
O1T K5 O9T 125.7(4) 1_545 . ?
O1W K5 O9T 50.2(3) . . ?
O14W K5 O910 84.7(11) . . ?
O12W K5 O910 109.6(6) . . ?
O4W K5 O910 80.8(4) . . ?
O1T K5 O910 125.5(4) 1_545 . ?
O1W K5 O910 85.4(3) . . ?
O9T K5 O910 50.7(3) . . ?
O14W K5 O10T 132.2(11) . . ?
O12W K5 O10T 156.6(6) . . ?
O4W K5 O10T 51.6(4) . . ?
O1T K5 O10T 122.7(4) 1_545 . ?
O1W K5 O10T 134.9(4) . . ?
O9T K5 O10T 94.1(3) . . ?
O910 K5 O10T 49.8(3) . . ?
O14W K5 K6 145.6(11) . . ?
O12W K5 K6 143.2(6) . . ?
O4W K5 K6 68.4(3) . . ?
O1T K5 K6 78.7(3) 1_545 . ?
O1W K5 K6 155.0(3) . . ?
O9T K5 K6 152.7(3) . . ?
O910 K5 K6 106.9(3) . . ?
O10T K5 K6 59.4(2) . . ?
O14W K5 W9 65.4(11) . . ?
O12W K5 W9 83.5(5) . . ?
O4W K5 W9 89.3(3) . . ?
O1T K5 W9 126.0(3) 1_545 . ?
O1W K5 W9 62.9(2) . . ?
O9T K5 W9 24.54(18) . . ?
O910 K5 W9 26.74(18) . . ?
O10T K5 W9 74.4(2) . . ?
K6 K5 W9 133.3(2) . . ?
O14W K5 K7 80.7(11) . . ?
O12W K5 K7 58.9(6) . . ?
O4W K5 K7 66.9(4) . . ?
O1T K5 K7 134.6(4) 1_545 . ?
O1W K5 K7 70.1(3) . . ?
O9T K5 K7 41.4(3) . . ?
O910 K5 K7 81.9(3) . . ?
O10T K5 K7 102.7(3) . . ?
K6 K5 K7 132.1(3) . . ?
W9 K5 K7 62.01(17) . . ?
O14W K5 K4 125.8(11) . . ?
O12W K5 K4 156.7(6) . . ?
O4W K5 K4 80.8(3) . . ?
O1T K5 K4 81.1(3) 1_545 . ?
O1W K5 K4 136.1(3) . . ?
O9T K5 K4 128.3(3) . . ?
O910 K5 K4 77.6(2) . . ?
O10T K5 K4 42.1(2) . . ?
K6 K5 K4 34.60(17) . . ?
W9 K5 K4 103.96(19) . . ?
K7 K5 K4 144.0(3) . . ?
K4 K6 O6T 67.7(4) . 1_655 ?
K4 K6 O9W 98.0(4) . 2_545 ?
O6T K6 O9W 155.1(5) 1_655 2_545 ?
K4 K6 O11W 117.5(6) . 2_545 ?
O6T K6 O11W 84.6(6) 1_655 2_545 ?
O9W K6 O11W 84.6(6) 2_545 2_545 ?
K4 K6 O67 120.5(4) . 1_655 ?
O6T K6 O67 58.0(3) 1_655 1_655 ?
O9W K6 O67 141.4(5) 2_545 1_655 ?
O11W K6 O67 81.1(5) 2_545 1_655 ?
K4 K6 O11T 62.2(3) . 2_545 ?
O6T K6 O11T 77.4(4) 1_655 2_545 ?
O9W K6 O11T 77.9(4) 2_545 2_545 ?
O11W K6 O11T 57.5(5) 2_545 2_545 ?
O67 K6 O11T 121.7(4) 1_655 2_545 ?
K4 K6 O7T 171.5(5) . 1_655 ?
O6T K6 O7T 109.2(4) 1_655 1_655 ?
O9W K6 O7T 87.6(4) 2_545 1_655 ?
O11W K6 O7T 69.2(5) 2_545 1_655 ?
O67 K6 O7T 53.8(3) 1_655 1_655 ?
O11T K6 O7T 125.5(5) 2_545 1_655 ?
K4 K6 W6 92.8(3) . 1_655 ?
O6T K6 W6 27.2(2) 1_655 1_655 ?
O9W K6 W6 165.1(5) 2_545 1_655 ?
O11W K6 W6 81.3(5) 2_545 1_655 ?
O67 K6 W6 30.84(19) 1_655 1_655 ?
O11T K6 W6 98.3(3) 2_545 1_655 ?
O7T K6 W6 83.0(3) 1_655 1_655 ?
K4 K6 W7 149.0(3) . 1_655 ?
O6T K6 W7 84.5(3) 1_655 1_655 ?
O9W K6 W7 112.8(4) 2_545 1_655 ?
O11W K6 W7 71.1(5) 2_545 1_655 ?
O67 K6 W7 28.6(2) 1_655 1_655 ?
O11T K6 W7 126.5(4) 2_545 1_655 ?
O7T K6 W7 25.3(2) 1_655 1_655 ?
W6 K6 W7 57.80(11) 1_655 1_655 ?
K4 K6 K5 81.8(3) . . ?
O6T K6 K5 114.3(4) 1_655 . ?
O9W K6 K5 81.9(4) 2_545 . ?
O11W K6 K5 157.8(5) 2_545 . ?
O67 K6 K5 98.8(3) 1_655 . ?
O11T K6 K5 135.2(4) 2_545 . ?
O7T K6 K5 92.7(3) 1_655 . ?
W6 K6 K5 110.0(3) 1_655 . ?
W7 K6 K5 98.2(2) 1_655 . ?
K4 K6 K2 144.1(3) . 1_645 ?
O6T K6 K2 141.7(4) 1_655 1_645 ?
O9W K6 K2 46.5(4) 2_545 1_645 ?
O11W K6 K2 62.7(5) 2_545 1_645 ?
O67 K6 K2 95.4(3) 1_655 1_645 ?
O11T K6 K2 98.9(3) 2_545 1_645 ?
O7T K6 K2 42.5(2) 1_655 1_645 ?
W6 K6 K2 121.3(2) 1_655 1_645 ?
W7 K6 K2 66.93(15) 1_655 1_645 ?
K5 K6 K2 95.3(2) . 1_645 ?
O1W K7 O13W 103.0(8) 2_546 . ?
O1W K7 O12W 34.0(5) 2_546 2_546 ?
O13W K7 O12W 134.6(10) . 2_546 ?
O1W K7 O9T 127.7(5) 2_546 . ?
O13W K7 O9T 124.3(9) . . ?
O12W K7 O9T 93.8(6) 2_546 . ?
O1W K7 O9T 58.5(4) 2_546 2_546 ?
O13W K7 O9T 76.7(8) . 2_546 ?
O12W K7 O9T 67.2(6) 2_546 2_546 ?
O9T K7 O9T 108.8(5) . 2_546 ?
O1W K7 Rb1 100.8(5) 2_546 1_655 ?
O13W K7 Rb1 89.0(8) . 1_655 ?
O12W K7 Rb1 108.9(7) 2_546 1_655 ?
O9T K7 Rb1 100.9(4) . 1_655 ?
O9T K7 Rb1 150.1(4) 2_546 1_655 ?
O1W K7 K7 93.1(5) 2_546 2_546 ?
O13W K7 K7 105.7(10) . 2_546 ?
O12W K7 K7 73.5(6) 2_546 2_546 ?
O9T K7 K7 56.2(4) . 2_546 ?
O9T K7 K7 52.6(4) 2_546 2_546 ?
Rb1 K7 K7 157.0(5) 1_655 2_546 ?
O1W K7 K5 173.1(6) 2_546 . ?
O13W K7 K5 77.1(8) . . ?
O12W K7 K5 143.2(6) 2_546 . ?
O9T K7 K5 49.6(3) . . ?
O9T K7 K5 115.3(5) 2_546 . ?
Rb1 K7 K5 86.0(3) 1_655 . ?
K7 K7 K5 80.3(4) 2_546 . ?
O1W K7 K5 35.3(3) 2_546 2_546 ?
O13W K7 K5 112.0(8) . 2_546 ?
O12W K7 K5 28.4(5) 2_546 2_546 ?
O9T K7 K5 100.4(4) . 2_546 ?
O9T K7 K5 38.9(3) 2_546 2_546 ?
Rb1 K7 K5 133.0(4) 1_655 2_546 ?
K7 K7 K5 57.9(3) 2_546 2_546 ?
K5 K7 K5 138.1(3) . 2_546 ?
O14W O1W O12W 79(3) . . ?
O14W O1W K7 141(3) . 2_546 ?
O12W O1W K7 78.7(10) . 2_546 ?
O14W O1W K5 25(2) . . ?
O12W O1W K5 62.2(10) . . ?
K7 O1W K5 116.4(5) 2_546 . ?
Rb2 O3W K2 103.4(5) . . ?
Rb2 O3W K1 2.0(5) . . ?
K2 O3W K1 105.1(4) . . ?
Rb1 O4W K5 121.1(5) 1_655 . ?
K2 O7W Rb2 100.1(6) . . ?
K2 O7W K1 103.7(5) . . ?
Rb2 O7W K1 4.1(4) . . ?
K6 O9W K2 90.2(5) 2_545 2_455 ?
K2 O10W K3 111.5(6) . 1_565 ?
O1W O12W O14W 35.7(15) . . ?
O1W O12W K7 67.3(9) . 2_546 ?
O14W O12W K7 98.1(17) . 2_546 ?
O1W O12W K5 88.0(11) . . ?
O14W O12W K5 54.7(16) . . ?
K7 O12W K5 123.8(9) 2_546 . ?
O1W O14W O12W 65(2) . . ?
O1W O14W K5 144(3) . . ?
O12W O14W K5 87.9(19) . . ?

loop_
_geom_bond_atom_site_label_1
_geom_bond_atom_site_label_2
_geom_bond_distance
_geom_bond_site_symmetry_2
_geom_bond_publ_flag
W1 O1T 1.708(12) . ?
W1 O1H 1.809(10) . ?
W1 O15 1.904(10) . ?
W1 O12 1.955(9) . ?
W1 O13 2.003(10) . ?
W1 O1SI 2.341(10) . ?
W2 O2T 1.729(11) . ?
W2 O210 1.891(10) . ?
W2 O12 1.915(10) . ?
W2 O29 1.930(11) . ?
W2 O23 1.932(9) . ?
W2 O1SI 2.332(10) . ?
W2 Rb1 4.230(4) 1_655 ?
W3 O3T 1.717(10) . ?
W3 O13 1.887(11) . ?
W3 O34 1.917(10) . ?
W3 O38 1.927(11) . ?
W3 O23 1.928(9) . ?
W3 O1SI 2.390(9) . ?
W4 O4T 1.714(11) . ?
W4 O45 1.862(9) . ?
W4 O34 1.900(11) . ?
W4 O46 1.913(10) . ?
W4 O48 1.940(9) . ?
W4 O2SI 2.358(10) . ?
W4 Rb1 4.084(5) . ?
W4 Rb2 4.332(14) . ?
W5 O5T 1.713(10) . ?
W5 O5H 1.783(10) . ?
W5 O56 1.928(10) . ?
W5 O15 1.930(10) . ?
W5 O45 2.004(10) . ?
W5 O2SI 2.352(8) . ?
W5 K1 3.955(11) 2_455 ?
W5 Rb2 4.038(15) 2_455 ?
W5 Rb2 4.275(14) . ?
W6 O6T 1.730(11) . ?
W6 O67 1.877(9) . ?
W6 O611 1.899(11) . ?
W6 O56 1.937(9) . ?
W6 O46 1.951(10) . ?
W6 O2SI 2.314(10) . ?
W6 K1 3.499(11) . ?
W6 Rb2 3.613(14) . ?
W6 K6 3.649(7) 1_455 ?
W7 O7T 1.724(11) . ?
W7 O711 1.850(10) . ?
W7 O79 1.903(11) . ?
W7 O67 1.948(10) . ?
W7 O78 1.960(10) . ?
W7 O3SI 2.348(10) . ?
W7 K6 3.942(8) 1_455 ?
W8 O8T 1.703(10) . ?
W8 O48 1.886(9) . ?
W8 O38 1.899(12) . ?
W8 O78 1.915(11) . ?
W8 O89 1.942(10) . ?
W8 O3SI 2.335(9) . ?
W8 Rb1 3.897(4) . ?
W8 K3 3.941(6) 2_446 ?
W9 O9T 1.730(10) . ?
W9 O910 1.843(10) . ?
W9 O29 1.880(11) . ?
W9 O79 1.947(11) . ?
W9 O89 1.944(10) . ?
W9 O3SI 2.348(10) . ?
W9 K5 4.039(8) . ?
W10 O10T 1.725(11) . ?
W10 O10H 1.779(9) . ?
W10 O210 1.923(10) . ?
W10 O101 1.944(12) . ?
W10 O910 2.015(10) . ?
W10 O4SI 2.275(10) . ?
W10 K4 3.874(6) . ?
W10 Rb2 3.988(15) 1_655 ?
W10 K1 3.999(11) 1_655 ?
W11 O11T 1.710(11) . ?
W11 O11H 1.808(9) . ?
W11 O101 1.907(12) . ?
W11 O611 1.929(12) . ?
W11 O711 2.023(9) . ?
W11 O4SI 2.255(9) . ?
Hf1 O1H 2.102(10) . ?
Hf1 O5H 2.118(11) . ?
Hf1 O11H 2.136(9) . ?
Hf1 O10H 2.158(9) . ?
Hf1 O1HP 2.181(9) . ?
Hf1 O1HP 2.188(11) 2 ?
Hf1 O2HP 2.194(10) 2 ?
Hf1 O2HP 2.201(9) . ?
Hf1 Hf1 3.2214(11) 2 ?
Hf1 Rb2 4.000(14) 1_655 ?
Hf1 K1 4.077(11) 1_655 ?
Hf1 Rb2 4.423(14) 2_455 ?
Si O4SI 1.623(9) . ?
Si O1SI 1.623(10) . ?
Si O3SI 1.624(10) . ?
Si O2SI 1.645(10) . ?
O1HP O2HP 1.523(13) . ?
O1HP Hf1 2.187(11) 2 ?
O1HP Rb2 2.608(18) 2_455 ?
O1HP K1 2.733(15) 2_455 ?
O1T K5 3.016(14) 1_565 ?
O2HP Hf1 2.194(10) 2 ?
O2HP K1 2.911(15) 2_455 ?
O2HP Rb2 2.926(17) 2_455 ?
O2T K3 2.776(14) 1_665 ?
O2T Rb1 2.833(11) 1_655 ?
O3T Rb1 2.811(11) 2_456 ?
O4T K3 3.049(12) 1_565 ?
O4T Rb1 3.296(12) . ?
O5T K1 2.813(15) 2_455 ?
O5T Rb2 2.976(18) 2_455 ?
O6T K6 2.786(13) 1_455 ?
O6T K4 2.954(14) 1_455 ?
O6T K1 2.956(16) . ?
O6T Rb2 3.166(18) . ?
O7T K2 2.790(11) 1_545 ?
O7T K6 3.206(15) 1_455 ?
O8T K3 2.958(13) 2_446 ?
O8T Rb1 2.991(12) . ?
O9T K7 2.823(15) . ?
O9T K7 2.952(17) 2_546 ?
O9T K5 3.251(14) . ?
O10H Rb2 2.768(18) 1_655 ?
O10H K1 2.808(15) 1_655 ?
O10T K4 2.923(13) . ?
O10T K5 3.404(13) . ?
O11T K4 2.861(13) 2_545 ?
O11T K6 2.980(14) 2_545 ?
O38 K3 3.390(11) 2_446 ?
O45 K2 2.934(10) . ?
O46 Rb2 3.098(17) . ?
O46 K1 3.111(15) . ?
O48 Rb1 3.193(11) . ?
O56 K1 2.844(15) . ?
O56 Rb2 2.898(18) . ?
O67 K6 2.970(13) 1_455 ?
O101 K4 3.235(13) . ?
O910 K5 3.300(12) . ?
Rb1 O3T 2.811(11) 2_456 ?
Rb1 O2T 2.833(11) 1_455 ?
Rb1 O4W 2.964(16) 1_455 ?
Rb1 K7 3.297(16) 1_455 ?
Rb1 K3 3.976(8) 1_565 ?
Rb1 W2 4.230(4) 1_455 ?
Rb1 K3 4.514(9) 2_446 ?
Rb2 O1HP 2.608(18) 2_455 ?
Rb2 O3W 2.649(18) . ?
Rb2 O10H 2.768(18) 1_455 ?
Rb2 O7W 2.82(2) . ?
Rb2 O2HP 2.926(17) 2_455 ?
Rb2 O5T 2.977(18) 2_455 ?
Rb2 W10 3.988(15) 1_455 ?
Rb2 Hf1 3.999(14) 1_455 ?
K1 O1HP 2.733(15) 2_455 ?
K1 O10H 2.808(15) 1_455 ?
K1 O5T 2.813(15) 2_455 ?
K1 O2HP 2.911(15) 2_455 ?
K1 O3W 2.899(15) . ?
K1 O7W 2.989(19) . ?
K1 W5 3.955(11) 2_455 ?
K1 W10 3.999(11) 1_455 ?
K2 O7W 2.752(16) . ?
K2 O7T 2.789(11) 1_565 ?
K2 O3W 2.791(12) . ?
K2 O10W 2.86(2) . ?
K2 O5W 2.908(15) . ?
K2 O9W 2.989(17) 2_455 ?
K2 K6 4.121(10) 1_465 ?
K2 K3 4.842(7) 1_565 ?
K3 O2T 2.776(14) 1_445 ?
K3 O8T 2.958(13) 2_446 ?
K3 O10W 3.00(2) 1_545 ?
K3 O4T 3.050(12) 1_545 ?
K3 O6W 3.069(17) 1_445 ?
K3 O38 3.390(11) 2_446 ?
K3 W8 3.941(6) 2_446 ?
K3 Rb1 3.976(8) 1_545 ?
K3 Rb1 4.514(9) 2_446 ?
K3 K2 4.842(7) 1_545 ?
K4 K6 2.499(12) . ?
K4 O8W 2.86(2) 2_545 ?
K4 O11T 2.861(13) 2_545 ?
K4 O6T 2.954(14) 1_655 ?
K4 K4 3.780(16) 2_545 ?
K4 K1 4.352(13) 1_655 ?
K4 K5 4.357(10) . ?
K4 Rb2 4.562(16) 1_655 ?
K5 O14W 2.32(4) . ?
K5 O12W 2.84(3) . ?
K5 O4W 3.016(17) . ?
K5 O1T 3.016(14) 1_545 ?
K5 O1W 3.205(14) . ?
K5 K6 3.941(13) . ?
K5 K7 4.266(13) . ?
K6 O6T 2.786(13) 1_655 ?
K6 O9W 2.828(19) 2_545 ?
K6 O11W 2.90(2) 2_545 ?
K6 O67 2.970(13) 1_655 ?
K6 O11T 2.981(14) 2_545 ?
K6 O7T 3.206(15) 1_655 ?
K6 W6 3.649(7) 1_655 ?
K6 W7 3.942(8) 1_655 ?
K6 K2 4.121(10) 1_645 ?
K7 O1W 2.627(16) 2_546 ?
K7 O13W 2.64(3) . ?
K7 O12W 2.79(3) 2_546 ?
K7 O9T 2.952(17) 2_546 ?
K7 Rb1 3.297(16) 1_655 ?
K7 K7 3.36(3) 2_546 ?
K7 K5 4.966(14) 2_546 ?
O1W O14W 1.03(4) . ?
O1W O12W 1.59(3) . ?
O1W K7 2.627(16) 2_546 ?
O4W Rb1 2.964(15) 1_655 ?
O6W K3 3.069(17) 1_665 ?
O8W K4 2.86(2) 2_545 ?
O9W K6 2.828(19) 2_545 ?
O9W K2 2.989(17) 2_455 ?
O10W K3 3.00(2) 1_565 ?
O11W K6 2.90(2) 2_545 ?
O12W O14W 1.73(5) . ?
O12W K7 2.79(3) 2_546 ?
